data_9017022
loop_
_publ_author_name
'Matsui, M.'
'Sato, T.'
'Funamori, N.'

_publ_section_title
;
 Crystal structures and stabilities of cristobalite-helium phases at high pressures
 Note: P = 4 GPa
;
_journal_name_full 'American Mineralogist'
_journal_page_first 184
_journal_page_last 189
_journal_volume 99
_journal_year 2014
_chemical_compound_source 'calculated structure'
_chemical_formula_sum 'He O2 Si'
_chemical_name_mineral Cristobalite
_space_group_IT_number 167
_space_group_name_Hall '-P 3* 2n'
_space_group_name_H-M_alt 'R -3 c :R'
_symmetry_space_group_name_H-M 'R -3 c :R'
_cell_angle_alpha 31.809
_cell_angle_beta 31.809
_cell_angle_gamma 31.809
_cell_length_a 9.080
_cell_length_b 9.080
_cell_length_c 9.080
_cell_formula_units_Z 4
_cell_volume 184.735
_database_code_amcsd 0020171
_diffrn_ambient_pressure 4e+06
_exptl_crystal_density_diffrn 2.304
_cod_data_source_file inputs/fixed/downloads/05/05653.cif
_cod_data_source_block 05653
_cod_original_sg_symbol_H-M 'R -3 c'
_cod_original_formula_sum 'Si O2 He'
_cod_database_code 9017022

loop_
_space_group_symop_operation_xyz
x,y,z
1/2-x,1/2-z,1/2-y
-z,-x,-y
1/2+y,1/2+x,1/2+z
y,z,x
1/2-z,1/2-y,1/2-x
-x,-y,-z
1/2+x,1/2+z,1/2+y
z,x,y
1/2-y,1/2-x,1/2-z
-y,-z,-x
1/2+z,1/2+y,1/2+x

loop_
_atom_site_label
_atom_site_fract_x
_atom_site_fract_y
_atom_site_fract_z
Si 0.56220 0.56220 0.56220
O1 0.50000 0.50000 0.50000
O2 0.85230 0.64770 0.25000
He 0.82340 0.82340 0.82340

loop_
_cod_related_entry_id
_cod_related_entry_database
_cod_related_entry_code
1 AMCSD 0020171
